data_7158165
loop_
_publ_author_name
'Fang, Guosheng'
'Wang, Hongyu'
'Zheng, Changwu'
'Pan, Lu'
'Zhao, Gang'

_publ_section_title
;
 Enantioselectivity switch in asymmetric Michael addition reactions using
 phosphonium salts.
;
_journal_issue 28
_journal_name_full 'Organic &amp; biomolecular chemistry'
_journal_page_first 6334
_journal_page_last 6340
_journal_paper_doi 10.1039/d1ob01027a
_journal_volume 19
_journal_year 2021
_chemical_absolute_configuration unk
_chemical_formula_sum 'C39 H32 Br F12 N2 O2 P'
_chemical_formula_weight 899.54
_space_group_crystal_system triclinic
_space_group_IT_number 1
_space_group_name_Hall 'P 1'
_space_group_name_H-M_alt 'P 1'
_atom_sites_solution_hydrogens mixed
_audit_creation_method SHELXL-2013
_audit_update_record
;
2019-02-14 deposited with the CCDC.	2021-06-28 downloaded from the CCDC.
;
_cell_angle_alpha 72.036(2)
_cell_angle_beta 88.944(2)
_cell_angle_gamma 84.345(2)
_cell_formula_units_Z 2
_cell_length_a 8.7747(4)
_cell_length_b 15.1721(9)
_cell_length_c 16.4580(9)
_cell_measurement_reflns_used 6842
_cell_measurement_temperature 296(2)
_cell_measurement_theta_max 51.366
_cell_measurement_theta_min 4.400
_cell_volume 2073.94(19)
_computing_cell_refinement 'Bruker SAINT'
_computing_data_collection 'Bruker APEX2'
_computing_data_reduction 'Bruker SAINT'
_computing_molecular_graphics 'Bruker SHELXTL'
_computing_publication_material 'Bruker SHELXTL'
_computing_structure_refinement 'SHELXL-2013 (Sheldrick, 2013)'
_computing_structure_solution 'SHELXS-97 (Sheldrick 2008)'
_diffrn_ambient_temperature 296(2)
_diffrn_measured_fraction_theta_full 0.970
_diffrn_measured_fraction_theta_max 0.997
_diffrn_measurement_device_type 'Bruker APEX-II CCD'
_diffrn_measurement_method '\f and \w scans'
_diffrn_radiation_type MoK\a
_diffrn_radiation_wavelength 0.71073
_diffrn_reflns_av_R_equivalents 0.1088
_diffrn_reflns_av_unetI/netI 0.1686
_diffrn_reflns_Laue_measured_fraction_full 0.970
_diffrn_reflns_Laue_measured_fraction_max 0.997
_diffrn_reflns_limit_h_max 10
_diffrn_reflns_limit_h_min -10
_diffrn_reflns_limit_k_max 18
_diffrn_reflns_limit_k_min -18
_diffrn_reflns_limit_l_max 19
_diffrn_reflns_limit_l_min -19
_diffrn_reflns_number 31904
_diffrn_reflns_point_group_measured_fraction_full 0.943
_diffrn_reflns_point_group_measured_fraction_max 0.969
_diffrn_reflns_theta_full 25.242
_diffrn_reflns_theta_max 24.998
_diffrn_reflns_theta_min 2.333
_exptl_absorpt_coefficient_mu 1.119
_exptl_absorpt_correction_T_max 0.7153
_exptl_absorpt_correction_T_min 0.5531
_exptl_absorpt_correction_type multi-scan
_exptl_absorpt_process_details sadabs
_exptl_crystal_colour colorless
_exptl_crystal_density_diffrn 1.440
_exptl_crystal_description prismatic
_exptl_crystal_F_000 908
_exptl_crystal_size_max 0.190
_exptl_crystal_size_mid 0.130
_exptl_crystal_size_min 0.080
_refine_diff_density_max 0.702
_refine_diff_density_min -0.494
_refine_diff_density_rms 0.101
_refine_ls_abs_structure_details
; 
 Flack x determined using 2872 quotients [(I+)-(I-)]/[(I+)+(I-)] 
 (Parsons and Flack (2004), Acta Cryst. A60, s61). 
;
_refine_ls_abs_structure_Flack 0.187(13)
_refine_ls_extinction_expression Fc^*^=kFc[1+0.001xFc^2^\l^3^/sin(2\q)]^-1/4^
_refine_ls_extinction_method SHELXL
_refine_ls_goodness_of_fit_ref 1.008
_refine_ls_hydrogen_treatment constr
_refine_ls_matrix_type full
_refine_ls_number_parameters 1079
_refine_ls_number_reflns 14162
_refine_ls_number_restraints 186
_refine_ls_restrained_S_all 1.024
_refine_ls_R_factor_all 0.1529
_refine_ls_R_factor_gt 0.1053
_refine_ls_shift/su_max 0.034
_refine_ls_shift/su_mean 0.004
_refine_ls_structure_factor_coef Fsqd
_refine_ls_weighting_details 'w=1/[\s^2^(Fo^2^)+(0.1897P)^2^] where P=(Fo^2^+2Fc^2^)/3'
_refine_ls_weighting_scheme calc
_refine_ls_wR_factor_gt 0.2673
_refine_ls_wR_factor_ref 0.3269
_reflns_Friedel_coverage 0.943
_reflns_Friedel_fraction_full 0.915
_reflns_Friedel_fraction_max 0.940
_reflns_number_gt 8305
_reflns_number_total 14162
_reflns_threshold_expression 'I > 2\s(I)'
_cod_data_source_file d1ob01027a2.cif
_cod_data_source_block mo_d8v18672_0m
_cod_depositor_comments 'Adding full bibliography for 7158164--7158165.cif.'
_cod_database_code 7158165
_shelx_space_group_comment
; 
The symmetry employed for this shelxl refinement is uniquely defined 
by the following loop, which should always be used as a source of 
symmetry information in preference to the above space-group names. 
They are only intended as comments. 
;
_shelx_estimated_absorpt_t_min 0.816
_shelx_estimated_absorpt_t_max 0.916
_shelxl_version_number 2013-4

loop_
_space_group_symop_operation_xyz
'x, y, z'

loop_
_atom_site_label
_atom_site_type_symbol
_atom_site_fract_x
_atom_site_fract_y
_atom_site_fract_z
_atom_site_U_iso_or_equiv
_atom_site_adp_type
_atom_site_occupancy
_atom_site_site_symmetry_order
_atom_site_calc_flag
_atom_site_refinement_flags_posn
_atom_site_refinement_flags_adp
_atom_site_refinement_flags_occupancy
_atom_site_disorder_assembly
_atom_site_disorder_group
Br1 Br 0.6983(2) 0.8807(2) 0.04967(13) 0.1335(10) Uani 1 1 d . . . . .
Br2 Br 0.1752(3) 0.1145(2) 0.92281(15) 0.1409(11) Uani 1 1 d . . . . .
P1 P 0.5063(4) 0.9765(2) 0.2556(2) 0.0575(8) Uani 1 1 d . . . . .
P2 P 0.9796(3) 0.0260(2) 0.71818(19) 0.0530(7) Uani 1 1 d . . . . .
N1 N 0.1667(12) 0.9931(8) 0.1580(7) 0.064(3) Uani 1 1 d . . . . .
H1 H 0.1949 1.0013 0.1060 0.076 Uiso 1 1 calc R U . . .
N2 N 0.0275(15) 1.1321(8) 0.1059(7) 0.076(3) Uani 1 1 d . . . . .
H2 H 0.0607 1.1275 0.0577 0.091 Uiso 1 1 calc R U . . .
N3 N 0.6495(13) -0.0029(7) 0.8199(7) 0.062(3) Uani 1 1 d . . . . .
H3 H 0.6897 -0.0166 0.8700 0.074 Uiso 1 1 calc R U . . .
N4 N 0.5461(15) -0.1392(8) 0.8710(7) 0.073(3) Uani 1 1 d . . . . .
H4 H 0.5829 -0.1382 0.9187 0.088 Uiso 1 1 calc R U . . .
O1 O 0.0224(11) 1.0500(6) 0.2484(5) 0.068(2) Uani 1 1 d . . . . .
O2 O 0.5124(11) -0.0530(6) 0.7306(6) 0.067(2) Uani 1 1 d . . . . .
O3 O 0.330(3) 0.9202(18) 0.0178(13) 0.202(10) Uani 1 1 d G . . . .
H3C H 0.3399 0.8624 0.0453 0.304 Uiso 1 1 d G U . . .
H3D H 0.3139 0.9225 -0.0336 0.304 Uiso 1 1 d G U . . .
O4 O 0.822(4) 0.074(2) 0.9566(12) 0.226(13) Uani 1 1 d G . . . .
H4A H 0.8332 0.0337 1.0055 0.339 Uiso 1 1 d G U . . .
H4B H 0.7411 0.1084 0.9608 0.339 Uiso 1 1 d G U . . .
C1 C 0.4037(12) 0.8969(8) 0.2216(8) 0.054(3) Uani 1 1 d . . . . .
H1A H 0.4325 0.9019 0.1633 0.065 Uiso 1 1 calc R U . . .
H1B H 0.4382 0.8342 0.2566 0.065 Uiso 1 1 calc R U . . .
C2 C 0.2294(14) 0.9089(9) 0.2248(8) 0.058(3) Uani 1 1 d . . . . .
H2A H 0.2006 0.9162 0.2804 0.070 Uiso 1 1 calc R U . . .
C3 C 0.1626(16) 0.8228(11) 0.2177(11) 0.075(4) Uani 1 1 d . . . . .
H3A H 0.0517 0.8322 0.2187 0.090 Uiso 1 1 calc R U . . .
H3B H 0.1918 0.8134 0.1636 0.090 Uiso 1 1 calc R U . . .
C4 C 0.2178(18) 0.7375(11) 0.2895(14) 0.090(5) Uani 1 1 d . U . . .
C5 C 0.316(3) 0.6652(15) 0.2840(18) 0.124(7) Uani 1 1 d . U . . .
H5 H 0.3573 0.6690 0.2307 0.149 Uiso 1 1 calc R U . . .
C6 C 0.360(4) 0.585(2) 0.352(3) 0.153(9) Uani 1 1 d . U . . .
H6 H 0.4090 0.5318 0.3421 0.183 Uiso 1 1 calc R U . . .
C7 C 0.331(3) 0.5884(18) 0.425(2) 0.136(8) Uani 1 1 d . U . . .
H7 H 0.3794 0.5421 0.4708 0.164 Uiso 1 1 calc R U . . .
C8 C 0.227(3) 0.6584(18) 0.445(2) 0.149(11) Uani 1 1 d . . . . .
H8 H 0.1995 0.6561 0.5003 0.178 Uiso 1 1 calc R U . . .
C9 C 0.173(2) 0.7305(12) 0.3722(13) 0.096(5) Uani 1 1 d . . . . .
H9 H 0.1021 0.7768 0.3800 0.116 Uiso 1 1 calc R U . . .
C10 C 0.0673(15) 1.0572(9) 0.1753(8) 0.061(3) Uani 1 1 d . . . . .
C11 C -0.0601(17) 1.2153(10) 0.1023(8) 0.067(3) Uani 1 1 d . . . . .
C12 C -0.1300(19) 1.2302(10) 0.1751(10) 0.080(4) Uani 1 1 d . . . . .
H12 H -0.1214 1.1841 0.2278 0.096 Uiso 1 1 calc R U . . .
C13 C -0.2137(19) 1.3170(11) 0.1660(11) 0.085(4) Uani 1 1 d D . . . .
C14 C -0.225(3) 1.3858(11) 0.0894(11) 0.100(6) Uani 1 1 d D . . . .
H14 H -0.2832 1.4420 0.0845 0.120 Uiso 1 1 calc R U . A 1
C15 C -0.150(3) 1.3717(12) 0.0187(12) 0.111(6) Uani 1 1 d D U . . .
C16 C -0.068(2) 1.2852(11) 0.0257(11) 0.090(5) Uani 1 1 d . . . . .
H16 H -0.0200 1.2753 -0.0218 0.108 Uiso 1 1 calc R U . . .
C17 C -0.297(3) 1.3287(14) 0.2422(12) 0.106(7) Uani 1 1 d D . . . .
C19 C 0.4625(16) 0.9695(10) 0.3637(9) 0.068(3) Uani 1 1 d . . . . .
C20 C 0.4061(18) 0.8908(11) 0.4173(9) 0.076(4) Uani 1 1 d . . . . .
H20 H 0.3744 0.8473 0.3936 0.091 Uiso 1 1 calc R U . . .
C21 C 0.395(2) 0.8737(17) 0.5027(11) 0.105(6) Uani 1 1 d . . . . .
H21 H 0.3582 0.8192 0.5372 0.127 Uiso 1 1 calc R U . . .
C22 C 0.438(3) 0.9396(19) 0.5370(12) 0.110(7) Uani 1 1 d . . . . .
H22 H 0.4289 0.9303 0.5953 0.132 Uiso 1 1 calc R U . . .
C23 C 0.494(2) 1.017(2) 0.4871(15) 0.124(9) Uani 1 1 d . . . . .
H23 H 0.5234 1.0603 0.5120 0.148 Uiso 1 1 calc R U . . .
C24 C 0.5104(19) 1.0348(13) 0.3993(11) 0.085(4) Uani 1 1 d . . . . .
H24 H 0.5514 1.0881 0.3656 0.102 Uiso 1 1 calc R U . . .
C25 C 0.4707(17) 1.0914(9) 0.1866(9) 0.069(3) Uani 1 1 d . . . . .
C26 C 0.367(2) 1.1568(12) 0.2056(15) 0.099(5) Uani 1 1 d . . . . .
H26 H 0.3147 1.1416 0.2571 0.118 Uiso 1 1 calc R U . . .
C27 C 0.340(3) 1.2468(15) 0.146(2) 0.128(9) Uani 1 1 d . . . . .
H27 H 0.2762 1.2929 0.1593 0.154 Uiso 1 1 calc R U . . .
C28 C 0.410(4) 1.2651(16) 0.068(3) 0.156(14) Uani 1 1 d . . . . .
H28 H 0.3851 1.3227 0.0279 0.188 Uiso 1 1 calc R U . . .
C29 C 0.512(5) 1.2042(16) 0.0483(15) 0.154(13) Uani 1 1 d . . . . .
H29 H 0.5600 1.2203 -0.0044 0.185 Uiso 1 1 calc R U . . .
C30 C 0.545(3) 1.1167(14) 0.1069(12) 0.103(5) Uani 1 1 d . . . . .
H30 H 0.6176 1.0742 0.0938 0.124 Uiso 1 1 calc R U . . .
C31 C 0.7068(14) 0.9377(10) 0.2562(9) 0.066(3) Uani 1 1 d . . . . .
H31A H 0.7365 0.9386 0.1989 0.079 Uiso 1 1 calc R U . . .
H31B H 0.7655 0.9808 0.2724 0.079 Uiso 1 1 calc R U . . .
C32 C 0.7465(15) 0.8404(10) 0.3171(10) 0.066(3) Uani 1 1 d . . . . .
C33 C 0.7614(15) 0.7644(10) 0.2867(11) 0.072(4) Uani 1 1 d . . . . .
H33 H 0.7463 0.7718 0.2291 0.087 Uiso 1 1 calc R U . . .
C37 C 0.7690(17) 0.8278(10) 0.4028(10) 0.074(4) Uani 1 1 d . . . . .
H37 H 0.7626 0.8791 0.4228 0.089 Uiso 1 1 calc R U . . .
C36 C 0.8007(16) 0.7399(11) 0.4589(10) 0.079(4) Uani 1 1 d D . . . .
C40 C 0.8473(13) 0.1028(9) 0.7548(8) 0.056(3) Uani 1 1 d . . . . .
H40A H 0.8776 0.0988 0.8123 0.068 Uiso 1 1 calc R U . . .
H40B H 0.8575 0.1660 0.7189 0.068 Uiso 1 1 calc R U . . .
C41 C 0.6765(13) 0.0861(9) 0.7558(8) 0.056(3) Uani 1 1 d . . . . .
H41 H 0.6492 0.0825 0.6995 0.067 Uiso 1 1 calc R U . . .
C42 C 0.5775(15) 0.1680(10) 0.7712(12) 0.081(4) Uani 1 1 d . . . . .
H42A H 0.4712 0.1548 0.7738 0.098 Uiso 1 1 calc R U . . .
H42B H 0.6053 0.1728 0.8263 0.098 Uiso 1 1 calc R U . . .
C43 C 0.5905(13) 0.2573(7) 0.7068(10) 0.096(6) Uani 1 1 d G . . . .
C44 C 0.5633(14) 0.2693(9) 0.6209(10) 0.106(7) Uani 1 1 d G . . . .
H44 H 0.5300 0.2210 0.6044 0.128 Uiso 1 1 calc R U . . .
C45 C 0.5861(19) 0.3534(12) 0.5598(9) 0.137(8) Uani 1 1 d G U . . .
H45 H 0.5679 0.3614 0.5023 0.165 Uiso 1 1 calc R U . . .
C46 C 0.636(2) 0.4256(9) 0.5845(12) 0.147(9) Uani 1 1 d G U . . .
H46 H 0.6512 0.4819 0.5436 0.176 Uiso 1 1 calc R U . . .
C47 C 0.663(2) 0.4136(9) 0.6704(14) 0.182(13) Uani 1 1 d G U . . .
H47 H 0.6966 0.4619 0.6869 0.219 Uiso 1 1 calc R U . . .
C48 C 0.6404(19) 0.3295(10) 0.7315(10) 0.144(11) Uani 1 1 d G . . . .
H48 H 0.6586 0.3214 0.7889 0.173 Uiso 1 1 calc R U . . .
C49 C 0.5642(14) -0.0628(9) 0.8021(8) 0.059(3) Uani 1 1 d . . . . .
C50 C 0.4759(16) -0.2180(10) 0.8736(9) 0.067(3) Uani 1 1 d . . . . .
C51 C 0.4531(19) -0.2814(10) 0.9549(10) 0.077(4) Uani 1 1 d . . . . .
H51 H 0.4849 -0.2691 1.0035 0.093 Uiso 1 1 calc R U . . .
C52 C 0.386(2) -0.3589(10) 0.9626(12) 0.088(5) Uani 1 1 d . . . . .
C53 C 0.338(2) -0.3818(11) 0.8925(14) 0.098(5) Uani 1 1 d . . . . .
H53 H 0.2964 -0.4376 0.8991 0.117 Uiso 1 1 calc R U . . .
C54 C 0.354(2) -0.3182(13) 0.8117(11) 0.089(5) Uani 1 1 d . . . . .
C55 C 0.4237(19) -0.2381(10) 0.8029(10) 0.074(4) Uani 1 1 d . . . . .
H55 H 0.4359 -0.1969 0.7486 0.089 Uiso 1 1 calc R U . . .
C56 C 0.355(3) -0.4251(15) 1.0453(15) 0.116(7) Uani 1 1 d . . . . .
C57 C 0.298(3) -0.3339(17) 0.7345(17) 0.117(7) Uani 1 1 d . . . . .
C58 C 0.9817(16) -0.0900(9) 0.7863(9) 0.064(3) Uani 1 1 d . . . . .
C59 C 1.051(2) -0.1118(11) 0.8667(11) 0.094(5) Uani 1 1 d . . . . .
H59 H 1.1018 -0.0683 0.8823 0.113 Uiso 1 1 calc R U . . .
C60 C 1.042(3) -0.1995(14) 0.9217(15) 0.109(6) Uani 1 1 d . . . . .
H60 H 1.0955 -0.2146 0.9732 0.131 Uiso 1 1 calc R U . . .
C61 C 0.972(3) -0.2597(15) 0.9100(18) 0.126(10) Uani 1 1 d . . . . .
H61 H 0.9652 -0.3154 0.9534 0.151 Uiso 1 1 calc R U . . .
C62 C 0.900(3) -0.2442(13) 0.830(2) 0.122(8) Uani 1 1 d . . . . .
H62 H 0.8521 -0.2910 0.8183 0.146 Uiso 1 1 calc R U . . .
C63 C 0.9034(19) -0.1538(10) 0.7662(13) 0.085(4) Uani 1 1 d . . . . .
H63 H 0.8539 -0.1399 0.7136 0.102 Uiso 1 1 calc R U . . .
C64 C 0.9374(14) 0.0341(10) 0.6089(8) 0.064(3) Uani 1 1 d . . . . .
C65 C 1.0124(19) -0.0259(13) 0.5720(11) 0.083(4) Uani 1 1 d . . . . .
H65 H 1.0746 -0.0773 0.6050 0.100 Uiso 1 1 calc R U . . .
C66 C 0.996(3) -0.0100(19) 0.4830(16) 0.110(7) Uani 1 1 d . . . . .
H66 H 1.0340 -0.0554 0.4587 0.132 Uiso 1 1 calc R U . . .
C67 C 0.927(2) 0.067(2) 0.4360(14) 0.113(7) Uani 1 1 d . . . . .
H67 H 0.9309 0.0806 0.3769 0.136 Uiso 1 1 calc R U . . .
C68 C 0.852(2) 0.127(2) 0.4699(11) 0.126(8) Uani 1 1 d . . . . .
H68 H 0.7936 0.1789 0.4347 0.152 Uiso 1 1 calc R U . . .
C69 C 0.8583(17) 0.1134(11) 0.5592(9) 0.073(4) Uani 1 1 d . . . . .
H69 H 0.8103 0.1571 0.5827 0.088 Uiso 1 1 calc R U . . .
C70 C 1.1655(13) 0.0668(9) 0.7189(8) 0.058(3) Uani 1 1 d . . . . .
H70A H 1.1896 0.0662 0.7763 0.070 Uiso 1 1 calc R U . . .
H70B H 1.2419 0.0245 0.7030 0.070 Uiso 1 1 calc R U . . .
C71 C 1.1737(14) 0.1646(9) 0.6580(9) 0.060(3) Uani 1 1 d . . . . .
C72 C 1.2010(17) 0.1792(10) 0.5713(9) 0.072(3) Uani 1 1 d . . . . .
H72 H 1.2201 0.1283 0.5512 0.086 Uiso 1 1 calc R U . . .
C73 C 1.2000(19) 0.2674(10) 0.5155(9) 0.078(4) Uani 1 1 d D . . . .
C74 C 1.1761(19) 0.3459(13) 0.5428(14) 0.094(5) Uani 1 1 d . . . . .
H74 H 1.1786 0.4058 0.5051 0.113 Uiso 1 1 calc R U . . .
C75 C 1.1487(16) 0.3302(10) 0.6280(12) 0.080(4) Uani 1 1 d D . . . .
C76 C 1.1463(16) 0.2397(10) 0.6871(10) 0.073(4) Uani 1 1 d . . . . .
H76 H 1.1266 0.2318 0.7445 0.087 Uiso 1 1 calc R U . . .
C77 C 1.232(3) 0.2814(17) 0.4293(13) 0.123(8) Uani 1 1 d D . . . .
C78 C 1.129(2) 0.4086(12) 0.6610(14) 0.107(6) Uani 1 1 d D U . . .
F1 F -0.3547(16) 1.2570(10) 0.2917(9) 0.124(4) Uani 1 1 d . . . . .
F2 F -0.191(2) 1.3424(14) 0.2991(10) 0.174(7) Uani 1 1 d . . . . .
F3 F -0.390(3) 1.4039(12) 0.2269(9) 0.221(13) Uani 1 1 d . . . . .
C18 C -0.149(3) 1.4455(18) -0.0639(17) 0.112(11) Uani 0.6 1 d D U P B 1
F4 F -0.253(6) 1.518(2) -0.0755(17) 0.18(2) Uani 0.5 1 d D . P B 1
F5 F -0.179(6) 1.418(2) -0.1311(17) 0.151(13) Uani 0.5 1 d D . P B 1
F6 F -0.018(5) 1.483(3) -0.080(3) 0.23(3) Uani 0.5 1 d D . P B 1
C18' C -0.204(5) 1.442(3) -0.0606(17) 0.167(9) Uani 0.4 1 d D U P B 2
F4' F -0.339(5) 1.439(3) -0.094(3) 0.181(10) Uani 0.5 1 d D U P B 2
F5' F -0.090(6) 1.441(4) -0.115(3) 0.168(10) Uani 0.5 1 d D U P B 2
F6' F -0.195(6) 1.524(3) -0.046(3) 0.169(10) Uani 0.5 1 d D U P B 2
F7 F 0.822(4) 0.6491(14) 0.6002(11) 0.232(8) Uani 1 1 d D U . . .
F9 F 0.762(4) 0.7921(14) 0.5782(10) 0.223(8) Uani 1 1 d D U . . .
F13 F 0.459(3) -0.4247(12) 1.1065(12) 0.198(6) Uani 1 1 d . U . . .
F14 F 0.239(4) -0.3951(14) 1.0846(13) 0.210(7) Uani 1 1 d . U . . .
F15 F 0.374(3) -0.5084(12) 1.0557(12) 0.198(6) Uani 1 1 d . U . . .
F16 F 0.192(3) -0.3934(13) 0.7487(12) 0.177(5) Uani 1 1 d . U . . .
F17 F 0.410(3) -0.3513(15) 0.6849(13) 0.186(5) Uani 1 1 d . U . . .
F18 F 0.231(3) -0.2647(15) 0.6792(13) 0.172(5) Uani 1 1 d . U . . .
F19 F 1.195(3) 0.2213(16) 0.3934(11) 0.208(7) Uani 1 1 d D U . . .
F20 F 1.381(3) 0.2678(18) 0.4118(14) 0.233(7) Uani 1 1 d D U . . .
F21 F 1.219(4) 0.3607(17) 0.3776(14) 0.236(8) Uani 1 1 d D U . . .
F22 F 1.256(3) 0.4504(14) 0.660(2) 0.235(9) Uani 1 1 d D U . . .
F23 F 1.047(3) 0.4829(14) 0.6071(19) 0.242(9) Uani 1 1 d D U . . .
F24 F 1.057(4) 0.4025(10) 0.7286(14) 0.229(13) Uani 1 1 d D . . . .
C34 C 0.8006(16) 0.6746(10) 0.3463(15) 0.089(5) Uani 1 1 d D . . . .
C35 C 0.8189(19) 0.6636(12) 0.4309(13) 0.088(4) Uani 1 1 d . . . . .
H35 H 0.8436 0.6047 0.4693 0.105 Uiso 1 1 calc R U . . .
F8 F 0.956(4) 0.7361(16) 0.5692(12) 0.236(8) Uani 1 1 d D U . . .
C38 C 0.815(3) 0.7268(13) 0.5477(12) 0.120(8) Uani 1 1 d D . . . .
F10 F 0.751(4) 0.5205(17) 0.365(2) 0.141(10) Uani 0.5 1 d D U P C 1
F11 F 0.959(3) 0.582(4) 0.285(5) 0.23(3) Uani 0.5 1 d D . P C 1
F12 F 0.718(4) 0.585(2) 0.267(3) 0.142(10) Uani 0.4 1 d D U P C 1
F10' F 0.886(14) 0.521(4) 0.360(4) 0.29(5) Uani 0.5 1 d . . P C 2
F11' F 0.877(8) 0.615(3) 0.238(3) 0.188(12) Uani 0.5 1 d . U P C 2
F12' F 0.723(7) 0.618(3) 0.235(3) 0.187(12) Uani 0.6 1 d . U P C 2
C39 C 0.826(3) 0.5897(13) 0.3194(15) 0.108(6) Uani 1 1 d D U . . .

loop_
_atom_site_aniso_label
_atom_site_aniso_U_11
_atom_site_aniso_U_22
_atom_site_aniso_U_33
_atom_site_aniso_U_23
_atom_site_aniso_U_13
_atom_site_aniso_U_12
Br1 0.1117(15) 0.231(3) 0.0819(13) -0.0871(16) -0.0020(10) -0.0046(15)
Br2 0.1464(19) 0.224(3) 0.0862(14) -0.0885(17) 0.0355(12) -0.0547(18)
P1 0.0621(18) 0.0622(19) 0.0524(17) -0.0227(15) 0.0001(13) -0.0097(14)
P2 0.0554(16) 0.0568(17) 0.0479(16) -0.0185(13) 0.0001(12) -0.0024(12)
N1 0.062(6) 0.082(7) 0.046(5) -0.020(5) -0.002(4) 0.002(5)
N2 0.092(8) 0.084(8) 0.046(6) -0.022(6) -0.001(5) 0.021(6)
N3 0.077(7) 0.067(6) 0.045(5) -0.022(5) -0.001(5) -0.012(5)
N4 0.105(9) 0.078(7) 0.043(6) -0.021(5) 0.003(5) -0.030(6)
O1 0.082(6) 0.080(6) 0.041(4) -0.022(4) 0.011(4) 0.000(4)
O2 0.079(6) 0.073(6) 0.050(5) -0.016(4) -0.005(4) -0.017(4)
O3 0.21(2) 0.24(3) 0.143(18) -0.050(17) 0.021(16) 0.002(19)
O4 0.25(3) 0.33(4) 0.098(14) -0.059(18) 0.002(15) -0.05(3)
C1 0.049(6) 0.061(7) 0.057(7) -0.025(6) 0.000(5) 0.002(5)
C2 0.058(6) 0.064(7) 0.055(7) -0.022(6) 0.003(5) -0.008(5)
C3 0.058(7) 0.087(9) 0.089(10) -0.034(8) 0.007(7) -0.022(6)
C4 0.068(7) 0.075(8) 0.126(11) -0.030(8) 0.004(8) -0.019(7)
C5 0.114(11) 0.098(11) 0.146(13) -0.020(10) 0.027(10) -0.004(9)
C6 0.147(14) 0.129(13) 0.175(16) -0.041(12) -0.002(12) 0.004(11)
C7 0.120(12) 0.113(12) 0.153(14) -0.008(11) -0.009(11) -0.006(10)
C8 0.102(15) 0.120(17) 0.17(3) 0.038(17) -0.004(15) -0.030(13)
C9 0.086(11) 0.086(11) 0.102(14) -0.001(10) 0.014(9) -0.026(8)
C10 0.066(7) 0.061(7) 0.056(8) -0.022(6) -0.003(5) 0.005(5)
C11 0.084(9) 0.072(8) 0.045(7) -0.021(6) -0.007(6) 0.000(7)
C12 0.098(10) 0.059(8) 0.070(9) -0.009(7) -0.004(8) 0.015(7)
C13 0.093(10) 0.081(10) 0.091(12) -0.041(9) -0.006(8) 0.001(8)
C14 0.148(16) 0.061(9) 0.076(11) -0.006(8) -0.008(10) 0.015(9)
C15 0.165(19) 0.082(11) 0.088(11) -0.022(8) 0.037(11) -0.039(11)
C16 0.122(13) 0.074(9) 0.060(9) -0.007(7) 0.013(8) 0.011(9)
C17 0.147(17) 0.091(13) 0.077(12) -0.035(11) -0.008(12) 0.040(12)
C19 0.073(8) 0.080(9) 0.055(7) -0.026(7) 0.001(6) 0.000(7)
C20 0.086(9) 0.093(10) 0.052(8) -0.026(8) 0.001(7) -0.008(8)
C21 0.095(12) 0.144(17) 0.052(9) 0.002(11) -0.003(8) 0.007(11)
C22 0.116(14) 0.16(2) 0.049(9) -0.035(12) 0.013(10) 0.012(14)
C23 0.088(12) 0.22(3) 0.087(14) -0.094(18) -0.021(11) 0.012(15)
C24 0.085(10) 0.113(12) 0.080(10) -0.058(10) -0.003(8) -0.022(8)
C25 0.079(8) 0.062(8) 0.067(8) -0.020(7) -0.017(7) -0.015(7)
C26 0.101(12) 0.079(11) 0.119(15) -0.034(10) -0.027(10) -0.006(9)
C27 0.131(18) 0.064(12) 0.17(3) -0.016(15) -0.055(18) 0.004(11)
C28 0.20(3) 0.048(12) 0.19(4) 0.008(17) -0.06(3) -0.016(14)
C29 0.30(4) 0.074(14) 0.075(14) 0.015(11) -0.052(18) -0.038(19)
C30 0.137(16) 0.098(13) 0.071(11) -0.022(10) 0.002(10) -0.010(11)
C31 0.060(7) 0.084(9) 0.057(8) -0.025(7) -0.002(6) -0.014(6)
C32 0.054(7) 0.081(9) 0.073(9) -0.036(7) 0.004(6) -0.018(6)
C33 0.061(7) 0.075(9) 0.093(11) -0.044(8) -0.003(7) -0.004(6)
C37 0.074(8) 0.068(8) 0.080(10) -0.023(7) -0.012(7) -0.004(6)
C36 0.060(7) 0.093(11) 0.087(11) -0.032(9) -0.012(7) -0.006(7)
C40 0.050(6) 0.069(7) 0.056(7) -0.027(6) 0.005(5) -0.006(5)
C41 0.049(6) 0.070(7) 0.046(6) -0.013(6) 0.002(5) -0.011(5)
C42 0.045(6) 0.076(9) 0.115(13) -0.020(9) 0.010(7) -0.003(6)
C43 0.049(7) 0.076(11) 0.145(18) -0.010(11) -0.002(9) 0.009(7)
C44 0.062(9) 0.085(11) 0.147(19) -0.003(12) 0.002(10) 0.007(7)
C45 0.111(11) 0.129(13) 0.144(14) -0.004(11) 0.002(10) -0.004(10)
C46 0.136(13) 0.130(13) 0.156(15) -0.014(11) -0.004(11) -0.024(11)
C47 0.174(17) 0.172(17) 0.204(18) -0.057(13) -0.009(13) -0.034(13)
C48 0.139(19) 0.057(10) 0.23(3) -0.033(14) -0.042(19) -0.006(10)
C49 0.061(7) 0.070(8) 0.048(7) -0.021(6) 0.010(5) -0.001(6)
C50 0.072(8) 0.072(8) 0.061(8) -0.024(7) -0.001(6) -0.012(6)
C51 0.097(10) 0.062(8) 0.066(9) -0.011(7) 0.000(7) -0.007(7)
C52 0.110(12) 0.052(8) 0.090(12) -0.009(8) 0.007(9) -0.003(8)
C53 0.131(14) 0.050(8) 0.111(15) -0.018(9) 0.022(11) -0.022(8)
C54 0.111(12) 0.097(12) 0.069(10) -0.038(9) 0.003(8) -0.018(9)
C55 0.099(10) 0.070(8) 0.065(8) -0.031(7) 0.009(7) -0.029(7)
C56 0.16(2) 0.082(13) 0.083(14) 0.006(11) 0.002(14) -0.006(12)
C57 0.17(2) 0.100(14) 0.113(17) -0.063(14) 0.044(16) -0.054(15)
C58 0.074(8) 0.057(7) 0.061(8) -0.019(6) 0.005(6) -0.006(6)
C59 0.131(14) 0.066(9) 0.072(10) -0.008(8) -0.017(10) 0.012(9)
C60 0.143(17) 0.056(11) 0.110(16) 0.000(10) -0.002(12) -0.003(11)
C61 0.15(2) 0.061(12) 0.115(19) 0.031(12) 0.043(16) 0.018(12)
C62 0.133(17) 0.068(11) 0.16(2) -0.026(13) 0.047(17) -0.013(11)
C63 0.089(10) 0.064(9) 0.107(13) -0.037(9) -0.001(9) 0.001(7)
C64 0.059(7) 0.085(9) 0.056(7) -0.030(7) 0.007(6) -0.021(6)
C65 0.087(10) 0.107(11) 0.071(9) -0.046(9) 0.018(7) -0.024(8)
C66 0.105(14) 0.16(2) 0.112(16) -0.097(16) 0.032(13) -0.035(14)
C67 0.084(12) 0.19(2) 0.075(12) -0.055(15) 0.006(10) -0.016(13)
C68 0.096(13) 0.23(3) 0.051(9) -0.039(13) -0.001(9) -0.026(15)
C69 0.075(8) 0.086(9) 0.054(8) -0.016(7) -0.011(6) 0.003(7)
C70 0.054(6) 0.073(8) 0.051(7) -0.026(6) 0.006(5) -0.004(5)
C71 0.052(6) 0.063(7) 0.064(8) -0.017(6) 0.006(5) -0.009(5)
C72 0.081(9) 0.069(8) 0.068(9) -0.025(7) 0.010(7) -0.008(6)
C73 0.092(10) 0.067(9) 0.072(9) -0.011(7) 0.017(7) -0.023(7)
C74 0.072(9) 0.088(11) 0.123(16) -0.037(10) 0.015(9) -0.006(7)
C75 0.063(8) 0.081(10) 0.108(13) -0.045(9) 0.013(8) -0.013(7)
C76 0.065(8) 0.076(9) 0.077(10) -0.024(8) 0.017(7) -0.007(6)
C77 0.116(16) 0.15(2) 0.103(16) -0.028(16) 0.045(13) -0.055(14)
C78 0.097(10) 0.081(10) 0.146(13) -0.036(9) 0.019(9) -0.016(8)
F1 0.138(9) 0.129(9) 0.105(8) -0.043(8) 0.028(7) 0.006(7)
F2 0.220(18) 0.223(17) 0.116(11) -0.095(11) 0.023(11) -0.069(14)
F3 0.36(3) 0.167(13) 0.082(8) -0.009(9) 0.019(12) 0.158(18)
C18 0.128(16) 0.100(15) 0.106(15) -0.033(12) 0.029(12) 0.002(12)
F4 0.33(6) 0.096(19) 0.075(16) 0.015(14) -0.05(2) 0.09(3)
F5 0.24(4) 0.13(2) 0.076(15) -0.012(14) -0.02(2) -0.01(2)
F6 0.29(6) 0.19(4) 0.16(3) 0.06(3) 0.00(3) -0.15(4)
C18' 0.184(14) 0.143(12) 0.143(12) -0.003(9) -0.007(11) -0.006(11)
F4' 0.201(17) 0.151(15) 0.152(15) 0.005(13) -0.015(15) -0.004(14)
F5' 0.184(18) 0.145(15) 0.139(16) 0.003(14) 0.011(15) -0.003(15)
F6' 0.193(17) 0.137(15) 0.149(16) -0.004(14) -0.011(15) -0.014(14)
F7 0.42(3) 0.166(12) 0.094(8) -0.017(8) -0.037(11) -0.025(12)
F9 0.41(3) 0.172(12) 0.088(7) -0.043(8) -0.056(11) 0.006(12)
F13 0.314(17) 0.126(8) 0.112(8) 0.027(7) -0.020(10) -0.030(9)
F14 0.308(18) 0.148(9) 0.116(9) 0.042(8) 0.000(11) -0.021(11)
F15 0.325(18) 0.108(8) 0.129(9) 0.019(7) -0.019(10) -0.044(10)
F16 0.230(13) 0.173(10) 0.156(11) -0.070(9) -0.014(10) -0.096(10)
F17 0.233(14) 0.207(12) 0.152(11) -0.101(10) -0.002(10) -0.032(10)
F18 0.225(12) 0.183(10) 0.137(9) -0.078(9) -0.021(9) -0.063(9)
F19 0.33(2) 0.217(14) 0.103(9) -0.069(9) 0.073(12) -0.071(13)
F20 0.33(2) 0.235(13) 0.125(9) -0.045(10) 0.086(12) -0.044(12)
F21 0.35(2) 0.208(14) 0.124(10) -0.022(11) 0.081(13) -0.029(14)
F22 0.259(19) 0.164(12) 0.34(2) -0.167(15) 0.055(18) -0.024(13)
F23 0.269(19) 0.151(12) 0.34(3) -0.141(15) 0.056(18) 0.014(12)
F24 0.40(3) 0.108(10) 0.207(19) -0.093(11) 0.16(2) -0.069(14)
C34 0.053(7) 0.073(10) 0.155(18) -0.054(11) -0.007(9) -0.007(6)
C35 0.081(10) 0.086(11) 0.097(12) -0.027(9) -0.015(9) -0.010(8)
F8 0.41(2) 0.186(11) 0.102(7) -0.033(8) -0.047(11) -0.013(11)
C38 0.152(19) 0.094(13) 0.103(16) -0.025(12) -0.073(14) 0.031(13)
F10 0.146(17) 0.066(12) 0.24(3) -0.088(14) 0.00(2) -0.011(13)
F11 0.067(13) 0.27(5) 0.48(8) -0.32(6) 0.02(3) 0.006(19)
F12 0.147(17) 0.068(12) 0.24(3) -0.089(14) 0.00(2) -0.011(13)
F10' 0.54(14) 0.13(3) 0.19(4) -0.09(3) 0.00(7) 0.14(6)
F11' 0.212(18) 0.178(16) 0.198(16) -0.092(12) -0.006(13) -0.020(13)
F12' 0.213(18) 0.176(17) 0.197(17) -0.094(13) -0.008(14) -0.023(14)
C39 0.118(11) 0.091(10) 0.129(12) -0.054(9) -0.011(10) -0.011(9)

loop_
_atom_type_symbol
_atom_type_description
_atom_type_scat_dispersion_real
_atom_type_scat_dispersion_imag
_atom_type_scat_source
C C 0.0033 0.0016 'International Tables Vol C Tables 4.2.6.8 and 6.1.1.4'
H H 0.0000 0.0000 'International Tables Vol C Tables 4.2.6.8 and 6.1.1.4'
N N 0.0061 0.0033 'International Tables Vol C Tables 4.2.6.8 and 6.1.1.4'
O O 0.0106 0.0060 'International Tables Vol C Tables 4.2.6.8 and 6.1.1.4'
F F 0.0171 0.0103 'International Tables Vol C Tables 4.2.6.8 and 6.1.1.4'
P P 0.1023 0.0942 'International Tables Vol C Tables 4.2.6.8 and 6.1.1.4'
Br Br -0.2901 2.4595 'International Tables Vol C Tables 4.2.6.8 and 6.1.1.4'

loop_
_geom_angle_atom_site_label_1
_geom_angle_atom_site_label_2
_geom_angle_atom_site_label_3
_geom_angle
_geom_angle_site_symmetry_1
_geom_angle_site_symmetry_3
_geom_angle_publ_flag
C25 P1 C19 111.6(7) . . ?
C25 P1 C1 111.5(6) . . ?
C19 P1 C1 110.7(6) . . ?
C25 P1 C31 110.1(7) . . ?
C19 P1 C31 105.5(6) . . ?
C1 P1 C31 107.2(6) . . ?
C58 P2 C40 111.1(6) . . ?
C58 P2 C70 109.9(6) . . ?
C40 P2 C70 106.4(6) . . ?
C58 P2 C64 111.4(6) . . ?
C40 P2 C64 110.9(6) . . ?
C70 P2 C64 106.9(6) . . ?
C10 N1 C2 122.1(11) . . ?
C10 N1 H1 119.0 . . ?
C2 N1 H1 119.0 . . ?
C10 N2 C11 128.8(11) . . ?
C10 N2 H2 115.6 . . ?
C11 N2 H2 115.6 . . ?
C49 N3 C41 121.6(11) . . ?
C49 N3 H3 119.2 . . ?
C41 N3 H3 119.2 . . ?
C49 N4 C50 128.3(11) . . ?
C49 N4 H4 115.9 . . ?
C50 N4 H4 115.9 . . ?
H3C O3 H3D 104.5 . . ?
H4A O4 H4B 104.5 . . ?
C2 C1 P1 117.3(8) . . ?
C2 C1 H1A 108.0 . . ?
P1 C1 H1A 108.0 . . ?
C2 C1 H1B 108.0 . . ?
P1 C1 H1B 108.0 . . ?
H1A C1 H1B 107.2 . . ?
N1 C2 C3 111.3(11) . . ?
N1 C2 C1 111.0(10) . . ?
C3 C2 C1 110.5(10) . . ?
N1 C2 H2A 108.0 . . ?
C3 C2 H2A 108.0 . . ?
C1 C2 H2A 108.0 . . ?
C4 C3 C2 111.5(13) . . ?
C4 C3 H3A 109.3 . . ?
C2 C3 H3A 109.3 . . ?
C4 C3 H3B 109.3 . . ?
C2 C3 H3B 109.3 . . ?
H3A C3 H3B 108.0 . . ?
C5 C4 C9 114(2) . . ?
C5 C4 C3 127(2) . . ?
C9 C4 C3 119.4(15) . . ?
C4 C5 C6 126(3) . . ?
C4 C5 H5 117.2 . . ?
C6 C5 H5 117.2 . . ?
C7 C6 C5 117(3) . . ?
C7 C6 H6 121.7 . . ?
C5 C6 H6 121.7 . . ?
C6 C7 C8 125(3) . . ?
C6 C7 H7 117.5 . . ?
C8 C7 H7 117.5 . . ?
C9 C8 C7 113(3) . . ?
C9 C8 H8 123.4 . . ?
C7 C8 H8 123.5 . . ?
C4 C9 C8 125(2) . . ?
C4 C9 H9 117.7 . . ?
C8 C9 H9 117.7 . . ?
O1 C10 N1 122.3(12) . . ?
O1 C10 N2 124.1(11) . . ?
N1 C10 N2 113.6(11) . . ?
C16 C11 N2 117.6(13) . . ?
C16 C11 C12 120.3(13) . . ?
N2 C11 C12 121.9(12) . . ?
C13 C12 C11 118.1(14) . . ?
C13 C12 H12 120.9 . . ?
C11 C12 H12 120.9 . . ?
C14 C13 C12 121.6(15) . . ?
C14 C13 C17 121.1(15) . . ?
C12 C13 C17 117.2(15) . . ?
C13 C14 C15 119.8(15) . . ?
C13 C14 H14 120.1 . . ?
C15 C14 H14 120.1 . . ?
C16 C15 C14 119.7(15) . . ?
C16 C15 C18' 126(2) . . ?
C14 C15 C18' 112(2) . . ?
C16 C15 C18 118.0(18) . . ?
C14 C15 C18 122.3(19) . . ?
C11 C16 C15 120.4(15) . . ?
C11 C16 H16 119.8 . . ?
C15 C16 H16 119.8 . . ?
F1 C17 F3 113(2) . . ?
F1 C17 F2 99.7(16) . . ?
F3 C17 F2 102(2) . . ?
F1 C17 C13 117.0(16) . . ?
F3 C17 C13 114.4(16) . . ?
F2 C17 C13 108.9(19) . . ?
C20 C19 C24 118.5(14) . . ?
C20 C19 P1 120.0(11) . . ?
C24 C19 P1 120.5(12) . . ?
C21 C20 C19 123.2(17) . . ?
C21 C20 H20 118.4 . . ?
C19 C20 H20 118.4 . . ?
C20 C21 C22 118(2) . . ?
C20 C21 H21 121.0 . . ?
C22 C21 H21 121.0 . . ?
C23 C22 C21 120.8(17) . . ?
C23 C22 H22 119.6 . . ?
C21 C22 H22 119.6 . . ?
C22 C23 C24 122(2) . . ?
C22 C23 H23 119.0 . . ?
C24 C23 H23 119.0 . . ?
C19 C24 C23 117.5(19) . . ?
C19 C24 H24 121.2 . . ?
C23 C24 H24 121.3 . . ?
C26 C25 C30 118.6(15) . . ?
C26 C25 P1 122.4(14) . . ?
C30 C25 P1 119.0(13) . . ?
C25 C26 C27 119(2) . . ?
C25 C26 H26 120.4 . . ?
C27 C26 H26 120.3 . . ?
C28 C27 C26 119(3) . . ?
C28 C27 H27 120.4 . . ?
C26 C27 H27 120.5 . . ?
C29 C28 C27 123(2) . . ?
C29 C28 H28 118.5 . . ?
C27 C28 H28 118.5 . . ?
C28 C29 C30 119(3) . . ?
C28 C29 H29 120.4 . . ?
C30 C29 H29 120.5 . . ?
C29 C30 C25 121(2) . . ?
C29 C30 H30 119.7 . . ?
C25 C30 H30 119.7 . . ?
C32 C31 P1 112.8(9) . . ?
C32 C31 H31A 109.0 . . ?
P1 C31 H31A 109.0 . . ?
C32 C31 H31B 109.0 . . ?
P1 C31 H31B 109.0 . . ?
H31A C31 H31B 107.8 . . ?
C37 C32 C33 120.0(14) . . ?
C37 C32 C31 119.8(13) . . ?
C33 C32 C31 120.2(14) . . ?
C32 C33 C34 118.0(15) . . ?
C32 C33 H33 121.0 . . ?
C34 C33 H33 121.0 . . ?
C36 C37 C32 120.3(14) . . ?
C36 C37 H37 119.8 . . ?
C32 C37 H37 119.8 . . ?
C35 C36 C37 121.2(15) . . ?
C35 C36 C38 118.7(16) . . ?
C37 C36 C38 120.1(15) . . ?
C41 C40 P2 117.0(9) . . ?
C41 C40 H40A 108.1 . . ?
P2 C40 H40A 108.1 . . ?
C41 C40 H40B 108.1 . . ?
P2 C40 H40B 108.1 . . ?
H40A C40 H40B 107.3 . . ?
N3 C41 C42 111.9(10) . . ?
N3 C41 C40 110.7(10) . . ?
C42 C41 C40 110.0(10) . . ?
N3 C41 H41 108.0 . . ?
C42 C41 H41 108.0 . . ?
C40 C41 H41 108.0 . . ?
C43 C42 C41 114.8(12) . . ?
C43 C42 H42A 108.6 . . ?
C41 C42 H42A 108.6 . . ?
C43 C42 H42B 108.6 . . ?
C41 C42 H42B 108.6 . . ?
H42A C42 H42B 107.5 . . ?
C44 C43 C48 120.0 . . ?
C44 C43 C42 120.9(12) . . ?
C48 C43 C42 118.9(12) . . ?
C43 C44 C45 120.0 . . ?
C43 C44 H44 120.0 . . ?
C45 C44 H44 120.0 . . ?
C44 C45 C46 120.0 . . ?
C44 C45 H45 120.0 . . ?
C46 C45 H45 120.0 . . ?
C45 C46 C47 120.0 . . ?
C45 C46 H46 120.0 . . ?
C47 C46 H46 120.0 . . ?
C48 C47 C46 120.0 . . ?
C48 C47 H47 120.0 . . ?
C46 C47 H47 120.0 . . ?
C47 C48 C43 120.0 . . ?
C47 C48 H48 120.0 . . ?
C43 C48 H48 120.0 . . ?
O2 C49 N3 123.9(12) . . ?
O2 C49 N4 123.1(12) . . ?
N3 C49 N4 113.0(11) . . ?
C55 C50 N4 125.1(13) . . ?
C55 C50 C51 117.7(13) . . ?
N4 C50 C51 117.2(13) . . ?
C52 C51 C50 120.7(16) . . ?
C52 C51 H51 119.7 . . ?
C50 C51 H51 119.7 . . ?
C51 C52 C53 122.5(16) . . ?
C51 C52 C56 123(2) . . ?
C53 C52 C56 114.6(17) . . ?
C52 C53 C54 117.6(15) . . ?
C52 C53 H53 121.2 . . ?
C54 C53 H53 121.2 . . ?
C55 C54 C53 120.3(16) . . ?
C55 C54 C57 118.3(16) . . ?
C53 C54 C57 121.4(17) . . ?
C54 C55 C50 121.1(14) . . ?
C54 C55 H55 119.5 . . ?
C50 C55 H55 119.5 . . ?
F15 C56 F14 117(2) . . ?
F15 C56 F13 96(2) . . ?
F14 C56 F13 93(2) . . ?
F15 C56 C52 120(2) . . ?
F14 C56 C52 113.2(19) . . ?
F13 C56 C52 111(2) . . ?
F18 C57 F16 101(3) . . ?
F18 C57 F17 97(2) . . ?
F16 C57 F17 113.7(19) . . ?
F18 C57 C54 116.9(18) . . ?
F16 C57 C54 114.3(19) . . ?
F17 C57 C54 113(2) . . ?
C63 C58 C59 120.1(15) . . ?
C63 C58 P2 121.7(12) . . ?
C59 C58 P2 117.8(12) . . ?
C60 C59 C58 117.6(19) . . ?
C60 C59 H59 121.2 . . ?
C58 C59 H59 121.2 . . ?
C61 C60 C59 127(3) . . ?
C61 C60 H60 116.7 . . ?
C59 C60 H60 116.7 . . ?
C60 C61 C62 119.4(19) . . ?
C60 C61 H61 120.3 . . ?
C62 C61 H61 120.3 . . ?
C61 C62 C63 119(2) . . ?
C61 C62 H62 120.7 . . ?
C63 C62 H62 120.7 . . ?
C58 C63 C62 117(2) . . ?
C58 C63 H63 121.3 . . ?
C62 C63 H63 121.3 . . ?
C69 C64 C65 119.7(14) . . ?
C69 C64 P2 118.0(10) . . ?
C65 C64 P2 120.4(12) . . ?
C64 C65 C66 119.6(19) . . ?
C64 C65 H65 120.2 . . ?
C66 C65 H65 120.2 . . ?
C67 C66 C65 120.0(18) . . ?
C67 C66 H66 120.0 . . ?
C65 C66 H66 120.0 . . ?
C66 C67 C68 121(2) . . ?
C66 C67 H67 119.3 . . ?
C68 C67 H67 119.3 . . ?
C67 C68 C69 121(2) . . ?
C67 C68 H68 119.5 . . ?
C69 C68 H68 119.5 . . ?
C64 C69 C68 117.5(17) . . ?
C64 C69 H69 121.2 . . ?
C68 C69 H69 121.3 . . ?
C71 C70 P2 112.6(8) . . ?
C71 C70 H70A 109.1 . . ?
P2 C70 H70A 109.1 . . ?
C71 C70 H70B 109.1 . . ?
P2 C70 H70B 109.1 . . ?
H70A C70 H70B 107.8 . . ?
C76 C71 C72 119.1(13) . . ?
C76 C71 C70 120.0(12) . . ?
C72 C71 C70 120.8(11) . . ?
C73 C72 C71 121.0(13) . . ?
C73 C72 H72 119.5 . . ?
C71 C72 H72 119.5 . . ?
C72 C73 C74 121.8(15) . . ?
C72 C73 C77 120.6(16) . . ?
C74 C73 C77 117.5(16) . . ?
C75 C74 C73 116.4(16) . . ?
C75 C74 H74 121.8 . . ?
C73 C74 H74 121.8 . . ?
C74 C75 C76 123.1(14) . . ?
C74 C75 C78 119.1(16) . . ?
C76 C75 C78 117.7(16) . . ?
C71 C76 C75 118.6(14) . . ?
C71 C76 H76 120.7 . . ?
C75 C76 H76 120.7 . . ?
F21 C77 F19 110(2) . . ?
F21 C77 F20 93(2) . . ?
F19 C77 F20 92(2) . . ?
F21 C77 C73 120(2) . . ?
F19 C77 C73 119.2(17) . . ?
F20 C77 C73 115(2) . . ?
F24 C78 F22 110(2) . . ?
F24 C78 F23 100(2) . . ?
F22 C78 F23 96(2) . . ?
F24 C78 C75 120.4(16) . . ?
F22 C78 C75 114.0(15) . . ?
F23 C78 C75 112.3(18) . . ?
F6 C18 F4 104(4) . . ?
F6 C18 F5 107(4) . . ?
F4 C18 F5 101(3) . . ?
F6 C18 C15 113(2) . . ?
F4 C18 C15 117(2) . . ?
F5 C18 C15 114(2) . . ?
F5' C18' F4' 112(4) . . ?
F5' C18' F6' 103(5) . . ?
F4' C18' F6' 112(4) . . ?
F5' C18' C15 104(3) . . ?
F4' C18' C15 120(4) . . ?
F6' C18' C15 105(3) . . ?
C35 C34 C33 121.0(14) . . ?
C35 C34 C39 117.0(17) . . ?
C33 C34 C39 122.0(19) . . ?
C34 C35 C36 119.4(15) . . ?
C34 C35 H35 120.3 . . ?
C36 C35 H35 120.3 . . ?
F7 C38 F9 114(2) . . ?
F7 C38 F8 90(2) . . ?
F9 C38 F8 90(2) . . ?
F7 C38 C36 121.5(18) . . ?
F9 C38 C36 119.7(15) . . ?
F8 C38 C36 112(2) . . ?
C39 F10 F12 51.8(16) . . ?
C39 F12 F10 52.0(18) . . ?
C39 F11' F12' 72(4) . . ?
F11' F12' C39 54(3) . . ?
F11 C39 F10 126(3) . . ?
F11 C39 F12 110(4) . . ?
F10 C39 F12 76(3) . . ?
F10' C39 F11' 112(4) . . ?
F10' C39 C34 125(4) . . ?
F11 C39 C34 112.9(18) . . ?
F10 C39 C34 113.5(19) . . ?
F12 C39 C34 112(2) . . ?
F11' C39 C34 108(3) . . ?
F10' C39 F12' 132(5) . . ?
F11' C39 F12' 54(3) . . ?
C34 C39 F12' 102(2) . . ?

loop_
_geom_bond_atom_site_label_1
_geom_bond_atom_site_label_2
_geom_bond_distance
_geom_bond_site_symmetry_2
_geom_bond_publ_flag
P1 C25 1.764(14) . ?
P1 C19 1.786(14) . ?
P1 C1 1.799(12) . ?
P1 C31 1.799(13) . ?
P2 C58 1.770(14) . ?
P2 C40 1.792(11) . ?
P2 C70 1.802(13) . ?
P2 C64 1.808(13) . ?
N1 C10 1.335(16) . ?
N1 C2 1.471(17) . ?
N1 H1 0.8600 . ?
N2 C10 1.361(17) . ?
N2 C11 1.397(18) . ?
N2 H2 0.8600 . ?
N3 C49 1.334(18) . ?
N3 C41 1.472(16) . ?
N3 H3 0.8600 . ?
N4 C49 1.369(17) . ?
N4 C50 1.387(18) . ?
N4 H4 0.8600 . ?
O1 C10 1.235(15) . ?
O2 C49 1.229(16) . ?
O3 H3C 0.8499 . ?
O3 H3D 0.8500 . ?
O4 H4A 0.8500 . ?
O4 H4B 0.8500 . ?
C1 C2 1.524(17) . ?
C1 H1A 0.9700 . ?
C1 H1B 0.9700 . ?
C2 C3 1.521(19) . ?
C2 H2A 0.9800 . ?
C3 C4 1.50(2) . ?
C3 H3A 0.9700 . ?
C3 H3B 0.9700 . ?
C4 C5 1.35(3) . ?
C4 C9 1.38(3) . ?
C5 C6 1.40(4) . ?
C5 H5 0.9300 . ?
C6 C7 1.25(4) . ?
C6 H6 0.9300 . ?
C7 C8 1.44(4) . ?
C7 H7 0.9300 . ?
C8 C9 1.40(3) . ?
C8 H8 0.9300 . ?
C9 H9 0.9300 . ?
C11 C16 1.37(2) . ?
C11 C12 1.41(2) . ?
C12 C13 1.41(2) . ?
C12 H12 0.9300 . ?
C13 C14 1.36(2) . ?
C13 C17 1.49(2) . ?
C14 C15 1.39(3) . ?
C14 H14 0.9300 . ?
C15 C16 1.40(3) . ?
C15 C18' 1.46(3) . ?
C15 C18 1.47(2) . ?
C16 H16 0.9300 . ?
C17 F1 1.29(2) . ?
C17 F3 1.30(2) . ?
C17 F2 1.40(3) . ?
C19 C20 1.38(2) . ?
C19 C24 1.40(2) . ?
C20 C21 1.35(2) . ?
C20 H20 0.9300 . ?
C21 C22 1.38(3) . ?
C21 H21 0.9300 . ?
C22 C23 1.34(4) . ?
C22 H22 0.9300 . ?
C23 C24 1.39(3) . ?
C23 H23 0.9300 . ?
C24 H24 0.9300 . ?
C25 C26 1.39(2) . ?
C25 C30 1.41(3) . ?
C26 C27 1.42(3) . ?
C26 H26 0.9300 . ?
C27 C28 1.36(5) . ?
C27 H27 0.9300 . ?
C28 C29 1.33(5) . ?
C28 H28 0.9300 . ?
C29 C30 1.39(3) . ?
C29 H29 0.9300 . ?
C30 H30 0.9300 . ?
C31 C32 1.52(2) . ?
C31 H31A 0.9700 . ?
C31 H31B 0.9700 . ?
C32 C37 1.38(2) . ?
C32 C33 1.39(2) . ?
C33 C34 1.43(2) . ?
C33 H33 0.9300 . ?
C37 C36 1.37(2) . ?
C37 H37 0.9300 . ?
C36 C35 1.37(2) . ?
C36 C38 1.42(2) . ?
C40 C41 1.544(16) . ?
C40 H40A 0.9700 . ?
C40 H40B 0.9700 . ?
C41 C42 1.528(19) . ?
C41 H41 0.9800 . ?
C42 C43 1.453(18) . ?
C42 H42A 0.9700 . ?
C42 H42B 0.9700 . ?
C43 C44 1.3900 . ?
C43 C48 1.3900 . ?
C44 C45 1.3900 . ?
C44 H44 0.9300 . ?
C45 C46 1.3900 . ?
C45 H45 0.9300 . ?
C46 C47 1.3900 . ?
C46 H46 0.9300 . ?
C47 C48 1.3900 . ?
C47 H47 0.9300 . ?
C48 H48 0.9300 . ?
C50 C55 1.39(2) . ?
C50 C51 1.41(2) . ?
C51 C52 1.33(2) . ?
C51 H51 0.9300 . ?
C52 C53 1.39(3) . ?
C52 C56 1.46(3) . ?
C53 C54 1.40(3) . ?
C53 H53 0.9300 . ?
C54 C55 1.38(2) . ?
C54 C57 1.47(3) . ?
C55 H55 0.9300 . ?
C56 F15 1.22(3) . ?
C56 F14 1.32(3) . ?
C56 F13 1.37(3) . ?
C57 F18 1.26(3) . ?
C57 F16 1.33(3) . ?
C57 F17 1.33(3) . ?
C58 C63 1.36(2) . ?
C58 C59 1.40(2) . ?
C59 C60 1.37(3) . ?
C59 H59 0.9300 . ?
C60 C61 1.21(4) . ?
C60 H60 0.9300 . ?
C61 C62 1.41(4) . ?
C61 H61 0.9300 . ?
C62 C63 1.45(3) . ?
C62 H62 0.9300 . ?
C63 H63 0.9300 . ?
C64 C69 1.36(2) . ?
C64 C65 1.36(2) . ?
C65 C66 1.42(3) . ?
C65 H65 0.9300 . ?
C66 C67 1.28(3) . ?
C66 H66 0.9300 . ?
C67 C68 1.33(4) . ?
C67 H67 0.9300 . ?
C68 C69 1.42(2) . ?
C68 H68 0.9300 . ?
C69 H69 0.9300 . ?
C70 C71 1.521(18) . ?
C70 H70A 0.9700 . ?
C70 H70B 0.9700 . ?
C71 C76 1.37(2) . ?
C71 C72 1.39(2) . ?
C72 C73 1.37(2) . ?
C72 H72 0.9300 . ?
C73 C74 1.39(2) . ?
C73 C77 1.40(2) . ?
C74 C75 1.37(3) . ?
C74 H74 0.9300 . ?
C75 C76 1.42(2) . ?
C75 C78 1.45(2) . ?
C76 H76 0.9300 . ?
C77 F21 1.24(2) . ?
C77 F19 1.30(2) . ?
C77 F20 1.34(2) . ?
C78 F24 1.25(2) . ?
C78 F22 1.33(2) . ?
C78 F23 1.35(2) . ?
C18 F6 1.32(3) . ?
C18 F4 1.33(3) . ?
C18 F5 1.34(3) . ?
C18' F5' 1.33(3) . ?
C18' F4' 1.33(3) . ?
C18' F6' 1.34(3) . ?
F7 C38 1.23(2) . ?
F9 C38 1.29(2) . ?
C34 C35 1.36(3) . ?
C34 C39 1.48(2) . ?
C35 H35 0.9300 . ?
F8 C38 1.33(2) . ?
F10 C39 1.32(2) . ?
F10 F12 1.63(6) . ?
F11 C39 1.29(2) . ?
F12 C39 1.32(3) . ?
F10' C39 1.13(5) . ?
F11' C39 1.36(6) . ?
F11' F12' 1.35(7) . ?
F12' C39 1.59(6) . ?

loop_
_geom_torsion_atom_site_label_1
_geom_torsion_atom_site_label_2
_geom_torsion_atom_site_label_3
_geom_torsion_atom_site_label_4
_geom_torsion
_geom_torsion_site_symmetry_1
_geom_torsion_site_symmetry_2
_geom_torsion_site_symmetry_3
_geom_torsion_site_symmetry_4
_geom_torsion_publ_flag
C25 P1 C1 C2 -65.7(11) . . . . ?
C19 P1 C1 C2 59.1(11) . . . . ?
C31 P1 C1 C2 173.7(10) . . . . ?
C10 N1 C2 C3 108.1(14) . . . . ?
C10 N1 C2 C1 -128.4(12) . . . . ?
P1 C1 C2 N1 71.4(12) . . . . ?
P1 C1 C2 C3 -164.7(10) . . . . ?
N1 C2 C3 C4 -176.0(12) . . . . ?
C1 C2 C3 C4 60.2(16) . . . . ?
C2 C3 C4 C5 -110(2) . . . . ?
C2 C3 C4 C9 66.8(18) . . . . ?
C9 C4 C5 C6 6(4) . . . . ?
C3 C4 C5 C6 -177(2) . . . . ?
C4 C5 C6 C7 -15(5) . . . . ?
C5 C6 C7 C8 15(5) . . . . ?
C6 C7 C8 C9 -7(4) . . . . ?
C5 C4 C9 C8 3(3) . . . . ?
C3 C4 C9 C8 -174.2(18) . . . . ?
C7 C8 C9 C4 -3(3) . . . . ?
C2 N1 C10 O1 0(2) . . . . ?
C2 N1 C10 N2 177.3(12) . . . . ?
C11 N2 C10 O1 4(2) . . . . ?
C11 N2 C10 N1 -172.7(14) . . . . ?
C10 N2 C11 C16 172.0(16) . . . . ?
C10 N2 C11 C12 -4(3) . . . . ?
C16 C11 C12 C13 3(2) . . . . ?
N2 C11 C12 C13 178.7(15) . . . . ?
C11 C12 C13 C14 -1(3) . . . . ?
C11 C12 C13 C17 175.4(18) . . . . ?
C12 C13 C14 C15 -2(3) . . . . ?
C17 C13 C14 C15 -178(2) . . . . ?
C13 C14 C15 C16 3(3) . . . . ?
C13 C14 C15 C18' 166(3) . . . . ?
C13 C14 C15 C18 -176(2) . . . . ?
N2 C11 C16 C15 -177.6(18) . . . . ?
C12 C11 C16 C15 -1(3) . . . . ?
C14 C15 C16 C11 -1(3) . . . . ?
C18' C15 C16 C11 -162(3) . . . . ?
C18 C15 C16 C11 177(2) . . . . ?
C14 C13 C17 F1 141.4(19) . . . . ?
C12 C13 C17 F1 -35(3) . . . . ?
C14 C13 C17 F3 7(3) . . . . ?
C12 C13 C17 F3 -170(2) . . . . ?
C14 C13 C17 F2 -107(2) . . . . ?
C12 C13 C17 F2 77(2) . . . . ?
C25 P1 C19 C20 146.5(12) . . . . ?
C1 P1 C19 C20 21.7(14) . . . . ?
C31 P1 C19 C20 -93.9(13) . . . . ?
C25 P1 C19 C24 -45.3(15) . . . . ?
C1 P1 C19 C24 -170.1(12) . . . . ?
C31 P1 C19 C24 74.3(14) . . . . ?
C24 C19 C20 C21 0(2) . . . . ?
P1 C19 C20 C21 168.6(13) . . . . ?
C19 C20 C21 C22 2(3) . . . . ?
C20 C21 C22 C23 -2(3) . . . . ?
C21 C22 C23 C24 0(3) . . . . ?
C20 C19 C24 C23 -2(2) . . . . ?
P1 C19 C24 C23 -170.0(13) . . . . ?
C22 C23 C24 C19 1(3) . . . . ?
C19 P1 C25 C26 -24.8(15) . . . . ?
C1 P1 C25 C26 99.6(13) . . . . ?
C31 P1 C25 C26 -141.6(13) . . . . ?
C19 P1 C25 C30 158.4(14) . . . . ?
C1 P1 C25 C30 -77.3(15) . . . . ?
C31 P1 C25 C30 41.6(15) . . . . ?
C30 C25 C26 C27 -1(2) . . . . ?
P1 C25 C26 C27 -177.9(14) . . . . ?
C25 C26 C27 C28 4(3) . . . . ?
C26 C27 C28 C29 -5(5) . . . . ?
C27 C28 C29 C30 3(5) . . . . ?
C28 C29 C30 C25 1(4) . . . . ?
C26 C25 C30 C29 -2(3) . . . . ?
P1 C25 C30 C29 175.3(18) . . . . ?
C25 P1 C31 C32 177.8(10) . . . . ?
C19 P1 C31 C32 57.2(11) . . . . ?
C1 P1 C31 C32 -60.8(11) . . . . ?
P1 C31 C32 C37 -82.4(14) . . . . ?
P1 C31 C32 C33 98.2(13) . . . . ?
C37 C32 C33 C34 -0.2(19) . . . . ?
C31 C32 C33 C34 179.2(12) . . . . ?
C33 C32 C37 C36 -2(2) . . . . ?
C31 C32 C37 C36 178.2(13) . . . . ?
C32 C37 C36 C35 4(2) . . . . ?
C32 C37 C36 C38 -176.2(17) . . . . ?
C58 P2 C40 C41 -63.4(11) . . . . ?
C70 P2 C40 C41 176.9(9) . . . . ?
C64 P2 C40 C41 61.0(11) . . . . ?
C49 N3 C41 C42 102.6(14) . . . . ?
C49 N3 C41 C40 -134.3(12) . . . . ?
P2 C40 C41 N3 67.1(12) . . . . ?
P2 C40 C41 C42 -168.7(10) . . . . ?
N3 C41 C42 C43 -175.9(12) . . . . ?
C40 C41 C42 C43 60.6(17) . . . . ?
C41 C42 C43 C44 55.7(16) . . . . ?
C41 C42 C43 C48 -120.2(14) . . . . ?
C48 C43 C44 C45 0.0 . . . . ?
C42 C43 C44 C45 -175.8(11) . . . . ?
C43 C44 C45 C46 0.0 . . . . ?
C44 C45 C46 C47 0.0 . . . . ?
C45 C46 C47 C48 0.0 . . . . ?
C46 C47 C48 C43 0.0 . . . . ?
C44 C43 C48 C47 0.0 . . . . ?
C42 C43 C48 C47 175.9(11) . . . . ?
C41 N3 C49 O2 6.1(18) . . . . ?
C41 N3 C49 N4 -176.8(10) . . . . ?
C50 N4 C49 O2 3(2) . . . . ?
C50 N4 C49 N3 -174.2(13) . . . . ?
C49 N4 C50 C55 7(2) . . . . ?
C49 N4 C50 C51 -171.4(13) . . . . ?
C55 C50 C51 C52 1(2) . . . . ?
N4 C50 C51 C52 -179.9(14) . . . . ?
C50 C51 C52 C53 1(3) . . . . ?
C50 C51 C52 C56 -177.6(18) . . . . ?
C51 C52 C53 C54 -3(3) . . . . ?
C56 C52 C53 C54 175.3(19) . . . . ?
C52 C53 C54 C55 4(3) . . . . ?
C52 C53 C54 C57 -176(2) . . . . ?
C53 C54 C55 C50 -2(3) . . . . ?
C57 C54 C55 C50 178.4(19) . . . . ?
N4 C50 C55 C54 -179.5(15) . . . . ?
C51 C50 C55 C54 -1(2) . . . . ?
C51 C52 C56 F15 -140(3) . . . . ?
C53 C52 C56 F15 41(3) . . . . ?
C51 C52 C56 F14 74(3) . . . . ?
C53 C52 C56 F14 -104(3) . . . . ?
C51 C52 C56 F13 -29(3) . . . . ?
C53 C52 C56 F13 152(2) . . . . ?
C55 C54 C57 F18 -42(3) . . . . ?
C53 C54 C57 F18 138(2) . . . . ?
C55 C54 C57 F16 -159(2) . . . . ?
C53 C54 C57 F16 21(3) . . . . ?
C55 C54 C57 F17 69(3) . . . . ?
C53 C54 C57 F17 -111(2) . . . . ?
C40 P2 C58 C63 100.0(13) . . . . ?
C70 P2 C58 C63 -142.5(12) . . . . ?
C64 P2 C58 C63 -24.2(14) . . . . ?
C40 P2 C58 C59 -72.5(14) . . . . ?
C70 P2 C58 C59 45.0(14) . . . . ?
C64 P2 C58 C59 163.4(13) . . . . ?
C63 C58 C59 C60 2(3) . . . . ?
P2 C58 C59 C60 175.1(15) . . . . ?
C58 C59 C60 C61 -5(4) . . . . ?
C59 C60 C61 C62 6(4) . . . . ?
C60 C61 C62 C63 -5(3) . . . . ?
C59 C58 C63 C62 -2(2) . . . . ?
P2 C58 C63 C62 -174.2(12) . . . . ?
C61 C62 C63 C58 3(3) . . . . ?
C58 P2 C64 C69 147.5(11) . . . . ?
C40 P2 C64 C69 23.2(12) . . . . ?
C70 P2 C64 C69 -92.4(11) . . . . ?
C58 P2 C64 C65 -48.0(13) . . . . ?
C40 P2 C64 C65 -172.3(11) . . . . ?
C70 P2 C64 C65 72.1(13) . . . . ?
C69 C64 C65 C66 -6(2) . . . . ?
P2 C64 C65 C66 -170.3(13) . . . . ?
C64 C65 C66 C67 10(3) . . . . ?
C65 C66 C67 C68 -10(4) . . . . ?
C66 C67 C68 C69 7(4) . . . . ?
C65 C64 C69 C68 3(2) . . . . ?
P2 C64 C69 C68 167.9(13) . . . . ?
C67 C68 C69 C64 -4(3) . . . . ?
C58 P2 C70 C71 177.1(9) . . . . ?
C40 P2 C70 C71 -62.5(10) . . . . ?
C64 P2 C70 C71 56.1(10) . . . . ?
P2 C70 C71 C76 93.7(13) . . . . ?
P2 C70 C71 C72 -82.9(13) . . . . ?
C76 C71 C72 C73 0(2) . . . . ?
C70 C71 C72 C73 176.3(13) . . . . ?
C71 C72 C73 C74 2(2) . . . . ?
C71 C72 C73 C77 177.9(16) . . . . ?
C72 C73 C74 C75 -2(2) . . . . ?
C77 C73 C74 C75 -178.3(16) . . . . ?
C73 C74 C75 C76 1(2) . . . . ?
C73 C74 C75 C78 177.6(16) . . . . ?
C72 C71 C76 C75 -0.8(19) . . . . ?
C70 C71 C76 C75 -177.4(11) . . . . ?
C74 C75 C76 C71 0(2) . . . . ?
C78 C75 C76 C71 -176.3(15) . . . . ?
C72 C73 C77 F21 174(2) . . . . ?
C74 C73 C77 F21 -10(3) . . . . ?
C72 C73 C77 F19 32(3) . . . . ?
C74 C73 C77 F19 -152(2) . . . . ?
C72 C73 C77 F20 -77(3) . . . . ?
C74 C73 C77 F20 100(2) . . . . ?
C74 C75 C78 F24 157(2) . . . . ?
C76 C75 C78 F24 -26(3) . . . . ?
C74 C75 C78 F22 -69(3) . . . . ?
C76 C75 C78 F22 108(2) . . . . ?
C74 C75 C78 F23 39(2) . . . . ?
C76 C75 C78 F23 -143.8(19) . . . . ?
C16 C15 C18 F6 -74(4) . . . . ?
C14 C15 C18 F6 104(4) . . . . ?
C18' C15 C18 F6 166(8) . . . . ?
C16 C15 C18 F4 165(4) . . . . ?
C14 C15 C18 F4 -16(5) . . . . ?
C18' C15 C18 F4 45(7) . . . . ?
C16 C15 C18 F5 48(4) . . . . ?
C14 C15 C18 F5 -134(3) . . . . ?
C18' C15 C18 F5 -72(8) . . . . ?
C16 C15 C18' F5' -39(6) . . . . ?
C14 C15 C18' F5' 159(4) . . . . ?
C18 C15 C18' F5' 32(6) . . . . ?
C16 C15 C18' F4' 87(5) . . . . ?
C14 C15 C18' F4' -75(5) . . . . ?
C18 C15 C18' F4' 158(10) . . . . ?
C16 C15 C18' F6' -147(4) . . . . ?
C14 C15 C18' F6' 51(4) . . . . ?
C18 C15 C18' F6' -76(8) . . . . ?
C32 C33 C34 C35 2(2) . . . . ?
C32 C33 C34 C39 -177.1(15) . . . . ?
C33 C34 C35 C36 -1(2) . . . . ?
C39 C34 C35 C36 178.2(15) . . . . ?
C37 C36 C35 C34 -2(2) . . . . ?
C38 C36 C35 C34 177.7(17) . . . . ?
C35 C36 C38 F7 -10(4) . . . . ?
C37 C36 C38 F7 170(3) . . . . ?
C35 C36 C38 F9 -163(2) . . . . ?
C37 C36 C38 F9 17(3) . . . . ?
C35 C36 C38 F8 94(2) . . . . ?
C37 C36 C38 F8 -86(2) . . . . ?
F12 F10 C39 F10' -134(4) . . . . ?
F12 F10 C39 F11 -104(4) . . . . ?
F12 F10 C39 F11' -44(5) . . . . ?
F12 F10 C39 C34 108(3) . . . . ?
F12 F10 C39 F12' 2(3) . . . . ?
F10 F12 C39 F10' 42(5) . . . . ?
F10 F12 C39 F11 124(4) . . . . ?
F10 F12 C39 F11' 148(3) . . . . ?
F10 F12 C39 C34 -110(2) . . . . ?
F10 F12 C39 F12' -175(9) . . . . ?
F12' F11' C39 F10' 127(7) . . . . ?
F12' F11' C39 F11 164(4) . . . . ?
F12' F11' C39 F10 62(5) . . . . ?
F12' F11' C39 F12 16(3) . . . . ?
F12' F11' C39 C34 -91(3) . . . . ?
C35 C34 C39 F10' -15(8) . . . . ?
C33 C34 C39 F10' 164(8) . . . . ?
C35 C34 C39 F11 -101(4) . . . . ?
C33 C34 C39 F11 77(4) . . . . ?
C35 C34 C39 F10 50(3) . . . . ?
C33 C34 C39 F10 -131(2) . . . . ?
C35 C34 C39 F12 134(3) . . . . ?
C33 C34 C39 F12 -47(3) . . . . ?
C35 C34 C39 F11' -151(4) . . . . ?
C33 C34 C39 F11' 28(4) . . . . ?
C35 C34 C39 F12' 154(2) . . . . ?
C33 C34 C39 F12' -27(3) . . . . ?
F11' F12' C39 F10' -88(8) . . . . ?
F11' F12' C39 F11 -12(3) . . . . ?
F11' F12' C39 F10 -140(3) . . . . ?
F11' F12' C39 F12 -135(10) . . . . ?
F11' F12' C39 C34 104(3) . . . . ?
